data_4126563
loop_
_publ_author_name
'Haynes, Delia A.'
'van Laeren, Laura J.'
'Munro, Orde Q.'

_publ_section_title
;
 Cobalt Porphyrin-Thiazyl Radical Coordination Polymers: Toward
 Metal-Organic Electronics.
;
_journal_name_full 'Journal of the American Chemical Society'
_journal_paper_doi 10.1021/jacs.7b07803
_journal_year 2017
_chemical_formula_moiety 'C50 H32 Co N7 S2, 1.709(C4 H8 O)'
_chemical_formula_sum 'C56.84 H45.68 Co N7 O1.71 S2'
_chemical_formula_weight 977.35
_chemical_name_common
;
mu-(4-(4'-pyridyl)-1,2,3,5-dithiadiazolyl)-(5,10,15,20-tetraphenylporphyrinato) cobalt(II)
;
_chemical_name_systematic
; 
 ? 
;
_space_group_IT_number 7
_symmetry_cell_setting monoclinic
_symmetry_space_group_name_Hall 'P -2yac'
_symmetry_space_group_name_H-M 'P 1 n 1'
_atom_sites_solution_hydrogens geom
_atom_sites_solution_primary direct
_atom_sites_solution_secondary difmap
_audit_creation_method SHELXL-97
_cell_angle_alpha 90.00
_cell_angle_beta 101.850(3)
_cell_angle_gamma 90.00
_cell_formula_units_Z 4
_cell_length_a 12.834(3)
_cell_length_b 24.280(6)
_cell_length_c 15.784(4)
_cell_measurement_reflns_used 4809
_cell_measurement_temperature 100(2)
_cell_measurement_theta_max 24.89
_cell_measurement_theta_min 2.44
_cell_volume 4814(2)
_computing_cell_refinement 'SAINT (Bruker, 2009)'
_computing_data_collection 'APEX2 (Bruker, 2009)'
_computing_data_reduction SAINT
_computing_structure_refinement 'SHELXL (Sheldrick, 2008)'
_computing_structure_solution 'SHELXS (Sheldrick, 2008)'
_diffrn_ambient_temperature 100(2)
_diffrn_measured_fraction_theta_full 0.999
_diffrn_measured_fraction_theta_max 0.932
_diffrn_measurement_device_type 'Bruker APEX CCD area-detector'
_diffrn_measurement_method \w
_diffrn_radiation_monochromator graphite
_diffrn_radiation_source 'fine-focus sealed tube'
_diffrn_radiation_type MoK\a
_diffrn_radiation_wavelength 0.71073
_diffrn_reflns_av_R_equivalents 0.0881
_diffrn_reflns_av_sigmaI/netI 0.1319
_diffrn_reflns_limit_h_max 16
_diffrn_reflns_limit_h_min -16
_diffrn_reflns_limit_k_max 30
_diffrn_reflns_limit_k_min -30
_diffrn_reflns_limit_l_max 20
_diffrn_reflns_limit_l_min -20
_diffrn_reflns_number 52661
_diffrn_reflns_theta_full 26.00
_diffrn_reflns_theta_max 27.90
_diffrn_reflns_theta_min 1.68
_diffrn_standards_number 0
_exptl_absorpt_coefficient_mu 0.494
_exptl_absorpt_correction_T_max 1.000
_exptl_absorpt_correction_T_min 0.8271
_exptl_absorpt_correction_type numerical
_exptl_absorpt_process_details '(SADABS; Bruker, 2008)'
_exptl_crystal_colour red
_exptl_crystal_density_diffrn 1.349
_exptl_crystal_density_method 'not measured'
_exptl_crystal_description plate
_exptl_crystal_F_000 2033.5
_exptl_crystal_size_max 0.533
_exptl_crystal_size_mid 0.195
_exptl_crystal_size_min 0.064
_refine_diff_density_max 0.484
_refine_diff_density_min -0.626
_refine_diff_density_rms 0.080
_refine_ls_abs_structure_details 'Flack H D (1983), Acta Cryst. A39, 876-881'
_refine_ls_abs_structure_Flack 0.014(12)
_refine_ls_extinction_method none
_refine_ls_goodness_of_fit_ref 1.008
_refine_ls_hydrogen_treatment constr
_refine_ls_matrix_type full
_refine_ls_number_parameters 1265
_refine_ls_number_reflns 20706
_refine_ls_number_restraints 2
_refine_ls_restrained_S_all 1.007
_refine_ls_R_factor_all 0.1236
_refine_ls_R_factor_gt 0.0639
_refine_ls_shift/su_max 0.010
_refine_ls_shift/su_mean 0.001
_refine_ls_structure_factor_coef Fsqd
_refine_ls_weighting_details 'calc w=1/[\s^2^(Fo^2^)+(0.0431P)^2^+1.0307P] where P=(Fo^2^+2Fc^2^)/3'
_refine_ls_weighting_scheme calc
_refine_ls_wR_factor_gt 0.1142
_refine_ls_wR_factor_ref 0.1368
_reflns_number_gt 12818
_reflns_number_total 20706
_reflns_threshold_expression >2sigma(I)
_cod_data_source_file ja7b07803_si_001.cif
_cod_data_source_block 3.THF
_cod_original_cell_volume 4813.3(19)
_cod_original_sg_symbol_H-M Pn
_cod_database_code 4126563

loop_
_symmetry_equiv_pos_as_xyz
'x, y, z'
'x+1/2, -y, z+1/2'

loop_
_atom_site_label
_atom_site_type_symbol
_atom_site_fract_x
_atom_site_fract_y
_atom_site_fract_z
_atom_site_U_iso_or_equiv
_atom_site_adp_type
_atom_site_occupancy
_atom_site_symmetry_multiplicity
_atom_site_calc_flag
_atom_site_refinement_flags
S31 S 0.45533(12) 0.66351(6) 0.93303(10) 0.0307(4) Uani 1 1 d .
S32 S 0.31840(11) 0.61952(6) 0.95042(9) 0.0231(3) Uani 1 1 d .
N31 N 0.5395(4) 0.6235(2) 1.0008(3) 0.0292(12) Uani 1 1 d .
N32 N 0.3836(3) 0.58457(18) 1.0313(3) 0.0227(11) Uani 1 1 d .
C30 C 0.4900(4) 0.5895(2) 1.0432(3) 0.0229(13) Uani 1 1 d .
C31 C 0.5536(4) 0.5534(2) 1.1094(3) 0.0219(13) Uani 1 1 d .
C32 C 0.5042(4) 0.5152(2) 1.1524(3) 0.0242(13) Uani 1 1 d .
H32 H 0.4290 0.5109 1.1385 0.029 Uiso 1 1 calc R
C33 C 0.5650(4) 0.4837(2) 1.2154(3) 0.0227(13) Uani 1 1 d .
H33 H 0.5298 0.4574 1.2441 0.027 Uiso 1 1 calc R
N34 N 0.6719(3) 0.48739(18) 1.2393(3) 0.0214(11) Uani 1 1 d .
C35 C 0.7202(5) 0.5242(2) 1.1973(4) 0.0263(14) Uani 1 1 d .
H35 H 0.7955 0.5275 1.2128 0.032 Uiso 1 1 calc R
C36 C 0.6641(4) 0.5579(2) 1.1313(3) 0.0276(14) Uani 1 1 d .
H36 H 0.7007 0.5833 1.1020 0.033 Uiso 1 1 calc R
S41 S 0.34107(10) 0.87737(6) 0.41498(8) 0.0197(3) Uani 1 1 d .
S42 S 0.48369(11) 0.84013(6) 0.39565(9) 0.0258(4) Uani 1 1 d .
N41 N 0.4005(3) 0.91052(18) 0.5015(3) 0.0190(10) Uani 1 1 d .
N42 N 0.5619(3) 0.87946(19) 0.4667(3) 0.0233(11) Uani 1 1 d .
C40 C 0.5068(4) 0.9100(2) 0.5135(3) 0.0216(12) Uani 1 1 d .
C41 C 0.5684(4) 0.9457(2) 0.5820(3) 0.0188(12) Uani 1 1 d .
C42 C 0.5162(4) 0.9809(2) 0.6282(3) 0.0209(12) Uani 1 1 d .
H42 H 0.4407 0.9832 0.6157 0.025 Uiso 1 1 calc R
C43 C 0.5766(4) 1.0127(2) 0.6932(3) 0.0216(12) Uani 1 1 d .
H43 H 0.5403 1.0375 0.7237 0.026 Uiso 1 1 calc R
N44 N 0.6827(3) 1.01059(18) 0.7153(3) 0.0194(10) Uani 1 1 d .
C46 C 0.6788(4) 0.9424(2) 0.6034(3) 0.0229(12) Uani 1 1 d .
H46 H 0.7165 0.9180 0.5735 0.027 Uiso 1 1 calc R
C47 C 0.7331(4) 0.9760(2) 0.6700(3) 0.0207(12) Uani 1 1 d .
H47 H 0.8086 0.9745 0.6840 0.025 Uiso 1 1 calc R
Co1 Co 0.26887(5) 0.93694(3) 0.30994(4) 0.0166(2) Uani 1 1 d .
N111 N 0.1686(3) 0.95185(17) 0.3864(3) 0.0162(10) Uani 1 1 d .
C111 C 0.1686(4) 0.9973(2) 0.4385(3) 0.0184(12) Uani 1 1 d .
N112 N 0.1793(3) 0.87544(18) 0.2573(3) 0.0169(10) Uani 1 1 d .
C112 C 0.0881(4) 0.9921(2) 0.4886(3) 0.0205(12) Uani 1 1 d .
H112 H 0.0707 1.0185 0.5278 0.025 Uiso 1 1 calc R
N113 N 0.3691(3) 0.92147(18) 0.2348(3) 0.0173(10) Uani 1 1 d .
C113 C 0.0417(4) 0.9426(2) 0.4696(3) 0.0235(13) Uani 1 1 d .
H113 H -0.0122 0.9270 0.4954 0.028 Uiso 1 1 calc R
N114 N 0.3602(3) 0.99803(18) 0.3619(3) 0.0173(10) Uani 1 1 d .
C114 C 0.0881(4) 0.9172(2) 0.4031(3) 0.0202(12) Uani 1 1 d .
C115 C 0.0520(4) 0.8705(2) 0.3561(3) 0.0185(12) Uani 1 1 d .
C116 C 0.0921(4) 0.8533(2) 0.2840(3) 0.0188(12) Uani 1 1 d .
C117 C 0.0379(4) 0.8150(2) 0.2215(3) 0.0232(13) Uani 1 1 d .
H117 H -0.0224 0.7935 0.2264 0.028 Uiso 1 1 calc R
C118 C 0.0878(4) 0.8150(2) 0.1544(3) 0.0234(13) Uani 1 1 d .
H118 H 0.0669 0.7951 0.1019 0.028 Uiso 1 1 calc R
C119 C 0.1775(4) 0.8504(2) 0.1764(3) 0.0217(13) Uani 1 1 d .
C120 C 0.2585(4) 0.8577(2) 0.1313(3) 0.0195(12) Uani 1 1 d .
C121 C 0.3525(4) 0.8866(2) 0.1633(3) 0.0194(12) Uani 1 1 d .
C122 C 0.4471(4) 0.8826(2) 0.1294(4) 0.0243(13) Uani 1 1 d .
H122 H 0.4558 0.8618 0.0803 0.029 Uiso 1 1 calc R
C123 C 0.5224(4) 0.9139(2) 0.1801(3) 0.0225(13) Uani 1 1 d .
H123 H 0.5944 0.9179 0.1749 0.027 Uiso 1 1 calc R
C124 C 0.4729(4) 0.9401(2) 0.2432(3) 0.0191(12) Uani 1 1 d .
C125 C 0.5187(4) 0.9819(2) 0.2995(3) 0.0185(12) Uani 1 1 d .
C126 C 0.4617(4) 1.0099(2) 0.3522(3) 0.0175(12) Uani 1 1 d .
C127 C 0.4990(4) 1.0597(2) 0.3979(3) 0.0218(12) Uani 1 1 d .
H127 H 0.5668 1.0764 0.4017 0.026 Uiso 1 1 calc R
C128 C 0.4193(4) 1.0783(2) 0.4346(3) 0.0198(12) Uani 1 1 d .
H128 H 0.4200 1.1112 0.4673 0.024 Uiso 1 1 calc R
C129 C 0.3336(4) 1.0395(2) 0.4153(3) 0.0185(12) Uani 1 1 d .
C130 C 0.2417(4) 1.0407(2) 0.4472(3) 0.0197(12) Uani 1 1 d .
C131 C -0.0437(4) 0.8417(2) 0.3737(3) 0.0220(12) Uani 1 1 d .
C132 C -0.1410(4) 0.8695(2) 0.3611(3) 0.0266(13) Uani 1 1 d .
H132 H -0.1444 0.9070 0.3440 0.032 Uiso 1 1 calc R
C133 C -0.2324(5) 0.8431(3) 0.3731(4) 0.0339(15) Uani 1 1 d .
H133 H -0.2976 0.8628 0.3657 0.041 Uiso 1 1 calc R
C134 C -0.2289(5) 0.7883(3) 0.3957(4) 0.0394(17) Uani 1 1 d .
H134 H -0.2917 0.7703 0.4041 0.047 Uiso 1 1 calc R
C135 C -0.1340(5) 0.7593(3) 0.4065(4) 0.0404(17) Uani 1 1 d .
H135 H -0.1319 0.7213 0.4211 0.048 Uiso 1 1 calc R
C136 C -0.0420(5) 0.7862(3) 0.3957(4) 0.0331(15) Uani 1 1 d .
H136 H 0.0231 0.7663 0.4035 0.040 Uiso 1 1 calc R
C137 C 0.2481(4) 0.8316(2) 0.0446(3) 0.0185(12) Uani 1 1 d .
C138 C 0.2310(4) 0.7754(2) 0.0303(4) 0.0275(14) Uani 1 1 d .
H138 H 0.2279 0.7517 0.0776 0.033 Uiso 1 1 calc R
C139 C 0.2182(4) 0.7533(2) -0.0542(4) 0.0304(14) Uani 1 1 d .
H139 H 0.2062 0.7149 -0.0637 0.036 Uiso 1 1 calc R
C140 C 0.2233(5) 0.7875(3) -0.1224(4) 0.0374(16) Uani 1 1 d .
H140 H 0.2145 0.7725 -0.1790 0.045 Uiso 1 1 calc R
C141 C 0.2408(5) 0.8425(3) -0.1105(4) 0.0380(16) Uani 1 1 d .
H141 H 0.2439 0.8658 -0.1583 0.046 Uiso 1 1 calc R
C142 C 0.2542(4) 0.8646(2) -0.0267(3) 0.0277(14) Uani 1 1 d .
H142 H 0.2676 0.9029 -0.0183 0.033 Uiso 1 1 calc R
C143 C 0.6294(4) 1.0008(2) 0.2971(4) 0.0216(13) Uani 1 1 d .
C144 C 0.6525(5) 1.0230(2) 0.2224(4) 0.0298(14) Uani 1 1 d .
H144 H 0.5974 1.0266 0.1723 0.036 Uiso 1 1 calc R
C145 C 0.7560(5) 1.0402(3) 0.2194(4) 0.0388(17) Uani 1 1 d .
H145 H 0.7717 1.0547 0.1675 0.047 Uiso 1 1 calc R
C146 C 0.8347(5) 1.0357(3) 0.2933(5) 0.0448(19) Uani 1 1 d .
H146 H 0.9052 1.0473 0.2925 0.054 Uiso 1 1 calc R
C147 C 0.8118(5) 1.0147(2) 0.3673(5) 0.0391(17) Uani 1 1 d .
H147 H 0.8665 1.0121 0.4178 0.047 Uiso 1 1 calc R
C148 C 0.7088(4) 0.9969(2) 0.3701(4) 0.0313(15) Uani 1 1 d .
H148 H 0.6939 0.9822 0.4222 0.038 Uiso 1 1 calc R
C149 C 0.2199(4) 1.0905(2) 0.4987(3) 0.0212(12) Uani 1 1 d .
C150 C 0.2812(4) 1.1028(2) 0.5782(4) 0.0279(14) Uani 1 1 d .
H150 H 0.3379 1.0789 0.6029 0.033 Uiso 1 1 calc R
C151 C 0.2615(5) 1.1498(3) 0.6234(4) 0.0341(16) Uani 1 1 d .
H151 H 0.3041 1.1575 0.6788 0.041 Uiso 1 1 calc R
C152 C 0.1814(5) 1.1843(3) 0.5878(4) 0.0376(17) Uani 1 1 d .
H152 H 0.1690 1.2166 0.6181 0.045 Uiso 1 1 calc R
C153 C 0.1173(5) 1.1730(3) 0.5075(4) 0.0342(15) Uani 1 1 d .
H153 H 0.0612 1.1972 0.4829 0.041 Uiso 1 1 calc R
C154 C 0.1368(4) 1.1258(2) 0.4642(4) 0.0256(13) Uani 1 1 d .
H154 H 0.0925 1.1173 0.4098 0.031 Uiso 1 1 calc R
Co2 Co 0.25398(5) 0.56210(3) 0.83940(4) 0.0180(2) Uani 1 1 d .
N211 N 0.3594(3) 0.58089(18) 0.7694(3) 0.0209(10) Uani 1 1 d .
C211 C 0.4624(4) 0.5625(2) 0.7795(3) 0.0203(12) Uani 1 1 d .
N212 N 0.1631(3) 0.62472(18) 0.7903(3) 0.0187(10) Uani 1 1 d .
C212 C 0.5173(4) 0.5932(2) 0.7240(4) 0.0281(14) Uani 1 1 d .
H212 H 0.5902 0.5899 0.7209 0.034 Uiso 1 1 calc R
N213 N 0.1503(3) 0.54328(17) 0.9119(3) 0.0175(10) Uani 1 1 d .
C213 C 0.4449(4) 0.6275(2) 0.6772(4) 0.0286(14) Uani 1 1 d .
H213 H 0.4571 0.6523 0.6337 0.034 Uiso 1 1 calc R
N214 N 0.3442(3) 0.49896(17) 0.8876(3) 0.0194(10) Uani 1 1 d .
C214 C 0.3466(4) 0.6199(2) 0.7049(4) 0.0229(13) Uani 1 1 d .
C215 C 0.2547(4) 0.6500(2) 0.6743(3) 0.0225(13) Uani 1 1 d .
C216 C 0.1676(4) 0.6523(2) 0.7143(4) 0.0230(13) Uani 1 1 d .
C217 C 0.0754(4) 0.6872(2) 0.6904(4) 0.0270(14) Uani 1 1 d .
H217 H 0.0585 0.7095 0.6400 0.032 Uiso 1 1 calc R
C218 C 0.0177(4) 0.6825(2) 0.7521(3) 0.0213(13) Uani 1 1 d .
H218 H -0.0467 0.7013 0.7540 0.026 Uiso 1 1 calc R
C219 C 0.0719(4) 0.6435(2) 0.8150(3) 0.0178(12) Uani 1 1 d .
C220 C 0.0300(4) 0.6233(2) 0.8835(3) 0.0208(12) Uani 1 1 d .
C221 C 0.0690(4) 0.5754(2) 0.9277(3) 0.0196(12) Uani 1 1 d .
C222 C 0.0178(4) 0.5484(2) 0.9903(3) 0.0251(13) Uani 1 1 d .
H222 H -0.0382 0.5628 1.0147 0.030 Uiso 1 1 calc R
C223 C 0.0651(4) 0.4987(2) 1.0074(3) 0.0226(13) Uani 1 1 d .
H223 H 0.0465 0.4709 1.0441 0.027 Uiso 1 1 calc R
C224 C 0.1489(4) 0.4958(2) 0.9594(3) 0.0202(12) Uani 1 1 d .
C225 C 0.2196(4) 0.4520(2) 0.9631(3) 0.0229(13) Uani 1 1 d .
C226 C 0.3134(4) 0.4549(2) 0.9323(3) 0.0213(12) Uani 1 1 d .
C227 C 0.3952(4) 0.4137(2) 0.9467(4) 0.0261(13) Uani 1 1 d .
H227 H 0.3924 0.3791 0.9744 0.031 Uiso 1 1 calc R
C228 C 0.4764(4) 0.4332(2) 0.9137(4) 0.0245(13) Uani 1 1 d .
H228 H 0.5426 0.4153 0.9151 0.029 Uiso 1 1 calc R
C229 C 0.4449(4) 0.4863(2) 0.8757(3) 0.0204(12) Uani 1 1 d .
C230 C 0.5044(4) 0.5175(2) 0.8298(3) 0.0210(12) Uani 1 1 d .
C231 C 0.2500(4) 0.6834(2) 0.5926(3) 0.0245(13) Uani 1 1 d .
C232 C 0.2611(5) 0.6558(2) 0.5174(4) 0.0299(14) Uani 1 1 d .
H232 H 0.2693 0.6169 0.5177 0.036 Uiso 1 1 calc R
C233 C 0.2602(5) 0.6860(3) 0.4412(4) 0.0353(15) Uani 1 1 d .
H233 H 0.2684 0.6677 0.3898 0.042 Uiso 1 1 calc R
C234 C 0.2473(5) 0.7419(3) 0.4419(4) 0.0346(15) Uani 1 1 d .
H234 H 0.2467 0.7622 0.3903 0.041 Uiso 1 1 calc R
C235 C 0.2350(5) 0.7696(3) 0.5156(4) 0.0336(15) Uani 1 1 d .
H235 H 0.2256 0.8085 0.5146 0.040 Uiso 1 1 calc R
C236 C 0.2363(5) 0.7403(2) 0.5908(4) 0.0326(15) Uani 1 1 d .
H236 H 0.2279 0.7591 0.6417 0.039 Uiso 1 1 calc R
C237 C -0.0670(4) 0.6511(2) 0.9020(3) 0.0188(12) Uani 1 1 d .
C238 C -0.0638(5) 0.7039(2) 0.9366(4) 0.0312(14) Uani 1 1 d .
H238 H 0.0012 0.7238 0.9465 0.037 Uiso 1 1 calc R
C239 C -0.1537(5) 0.7281(3) 0.9569(4) 0.0348(15) Uani 1 1 d .
H239 H -0.1499 0.7643 0.9800 0.042 Uiso 1 1 calc R
C240 C -0.2479(5) 0.6995(3) 0.9434(4) 0.0386(16) Uani 1 1 d .
H240 H -0.3089 0.7153 0.9591 0.046 Uiso 1 1 calc R
C241 C -0.2538(5) 0.6469(2) 0.9065(4) 0.0346(15) Uani 1 1 d .
H241 H -0.3196 0.6276 0.8945 0.042 Uiso 1 1 calc R
C242 C -0.1633(4) 0.6230(2) 0.8874(3) 0.0256(13) Uani 1 1 d .
H242 H -0.1672 0.5868 0.8639 0.031 Uiso 1 1 calc R
C243 C 0.1939(4) 0.3995(2) 1.0054(4) 0.0236(13) Uani 1 1 d .
C244 C 0.1121(5) 0.3666(2) 0.9613(4) 0.0266(14) Uani 1 1 d .
H244 H 0.0733 0.3778 0.9061 0.032 Uiso 1 1 calc R
C245 C 0.0871(5) 0.3185(2) 0.9964(4) 0.0368(16) Uani 1 1 d .
H245 H 0.0309 0.2964 0.9656 0.044 Uiso 1 1 calc R
C246 C 0.1426(5) 0.3016(3) 1.0767(4) 0.0385(16) Uani 1 1 d .
H246 H 0.1257 0.2677 1.1007 0.046 Uiso 1 1 calc R
C247 C 0.2226(5) 0.3345(3) 1.1215(4) 0.0360(16) Uani 1 1 d .
H247 H 0.2605 0.3231 1.1769 0.043 Uiso 1 1 calc R
C248 C 0.2488(5) 0.3835(3) 1.0873(4) 0.0332(15) Uani 1 1 d .
H248 H 0.3034 0.4062 1.1191 0.040 Uiso 1 1 calc R
C249 C 0.6146(4) 0.4988(2) 0.8279(4) 0.0232(13) Uani 1 1 d .
C250 C 0.6897(4) 0.4932(2) 0.9047(4) 0.0305(14) Uani 1 1 d .
H250 H 0.6715 0.5025 0.9582 0.037 Uiso 1 1 calc R
C251 C 0.7931(5) 0.4739(2) 0.9032(5) 0.0428(18) Uani 1 1 d .
H251 H 0.8437 0.4698 0.9559 0.051 Uiso 1 1 calc R
C252 C 0.8214(5) 0.4608(3) 0.8251(5) 0.0408(17) Uani 1 1 d .
H252 H 0.8913 0.4484 0.8242 0.049 Uiso 1 1 calc R
C253 C 0.7480(5) 0.4660(3) 0.7501(5) 0.0418(18) Uani 1 1 d .
H253 H 0.7670 0.4565 0.6968 0.050 Uiso 1 1 calc R
C254 C 0.6452(5) 0.4849(2) 0.7497(4) 0.0302(14) Uani 1 1 d .
H254 H 0.5955 0.4885 0.6964 0.036 Uiso 1 1 calc R
O1A O 0.5158(4) 0.8681(2) 0.7421(3) 0.0505(17) Uani 0.865(7) 1 d P
O1B O 0.4859(4) 0.6448(2) 0.2369(3) 0.0446(15) Uani 0.875(6) 1 d P
O1C O 0.8367(4) 0.7878(2) 0.7068(3) 0.0365(14) Uani 0.859(6) 1 d P
O1D O 0.9912(5) 0.6806(2) 0.2828(3) 0.0451(16) Uani 0.820(6) 1 d P
C2A C 0.6091(7) 0.8360(3) 0.7408(5) 0.051(2) Uani 0.865(7) 1 d P
H2A1 H 0.6722 0.8521 0.7796 0.061 Uiso 0.865(7) 1 calc PR
H2A2 H 0.6229 0.8338 0.6814 0.061 Uiso 0.865(7) 1 calc PR
C2B C 0.5620(6) 0.6868(3) 0.2257(5) 0.045(2) Uani 0.875(6) 1 d P
H2B1 H 0.5936 0.6784 0.1750 0.054 Uiso 0.875(6) 1 calc PR
H2B2 H 0.6199 0.6893 0.2778 0.054 Uiso 0.875(6) 1 calc PR
C2C C 0.9047(7) 0.8263(3) 0.7605(5) 0.046(2) Uani 0.859(6) 1 d P
H2C1 H 0.9363 0.8094 0.8170 0.056 Uiso 0.859(6) 1 calc PR
H2C2 H 0.8640 0.8594 0.7709 0.056 Uiso 0.859(6) 1 calc PR
C2D C 1.0838(6) 0.6673(3) 0.2484(4) 0.036(2) Uani 0.820(6) 1 d P
H2D1 H 1.1216 0.6351 0.2786 0.043 Uiso 0.820(6) 1 calc PR
H2D2 H 1.1335 0.6989 0.2542 0.043 Uiso 0.820(6) 1 calc PR
C3A C 0.5846(8) 0.7802(3) 0.7721(5) 0.057(3) Uani 0.865(7) 1 d P
H3A1 H 0.6183 0.7510 0.7432 0.068 Uiso 0.865(7) 1 calc PR
H3A2 H 0.6103 0.7770 0.8355 0.068 Uiso 0.865(7) 1 calc PR
C3B C 0.4991(6) 0.7404(3) 0.2117(6) 0.049(2) Uani 0.875(6) 1 d P
H3B1 H 0.5408 0.7711 0.2432 0.059 Uiso 0.875(6) 1 calc PR
H3B2 H 0.4802 0.7497 0.1494 0.059 Uiso 0.875(6) 1 calc PR
C3C C 0.9892(7) 0.8415(4) 0.7135(5) 0.058(3) Uani 0.859(6) 1 d P
H3C1 H 1.0476 0.8141 0.7239 0.070 Uiso 0.859(6) 1 calc PR
H3C2 H 1.0188 0.8783 0.7314 0.070 Uiso 0.859(6) 1 calc PR
C3D C 1.0389(6) 0.6542(3) 0.1528(4) 0.0334(19) Uani 0.820(6) 1 d P
H3D1 H 1.0348 0.6877 0.1166 0.040 Uiso 0.820(6) 1 calc PR
H3D2 H 1.0829 0.6262 0.1308 0.040 Uiso 0.820(6) 1 calc PR
C4A C 0.4699(9) 0.7759(4) 0.7496(9) 0.103(5) Uani 0.865(7) 1 d P
H4A1 H 0.4414 0.7647 0.8008 0.124 Uiso 0.865(7) 1 calc PR
H4A2 H 0.4482 0.7481 0.7035 0.124 Uiso 0.865(7) 1 calc PR
C4B C 0.4008(6) 0.7296(3) 0.2469(4) 0.0367(19) Uani 0.875(6) 1 d P
H4B1 H 0.4139 0.7344 0.3105 0.044 Uiso 0.875(6) 1 calc PR
H4B2 H 0.3407 0.7533 0.2191 0.044 Uiso 0.875(6) 1 calc PR
C4C C 0.9331(6) 0.8415(3) 0.6205(5) 0.040(2) Uani 0.859(6) 1 d P
H4C1 H 0.9822 0.8312 0.5823 0.048 Uiso 0.859(6) 1 calc PR
H4C2 H 0.9020 0.8781 0.6030 0.048 Uiso 0.859(6) 1 calc PR
C4D C 0.9294(5) 0.6321(3) 0.1542(5) 0.0310(19) Uani 0.820(6) 1 d P
H4D1 H 0.9323 0.5923 0.1684 0.037 Uiso 0.820(6) 1 calc PR
H4D2 H 0.8804 0.6377 0.0977 0.037 Uiso 0.820(6) 1 calc PR
C5A C 0.4289(7) 0.8312(3) 0.7189(6) 0.060(3) Uani 0.865(7) 1 d P
H5A1 H 0.4027 0.8310 0.6553 0.071 Uiso 0.865(7) 1 calc PR
H5A2 H 0.3696 0.8421 0.7468 0.071 Uiso 0.865(7) 1 calc PR
C5B C 0.3821(6) 0.6703(3) 0.2212(5) 0.040(2) Uani 0.875(6) 1 d P
H5B1 H 0.3361 0.6524 0.2563 0.049 Uiso 0.875(6) 1 calc PR
H5B2 H 0.3474 0.6674 0.1593 0.049 Uiso 0.875(6) 1 calc PR
C5C C 0.8460(6) 0.7980(3) 0.6178(4) 0.0328(18) Uani 0.859(6) 1 d P
H5C1 H 0.7775 0.8116 0.5834 0.039 Uiso 0.859(6) 1 calc PR
H5C2 H 0.8654 0.7637 0.5910 0.039 Uiso 0.859(6) 1 calc PR
C5D C 0.8942(7) 0.6657(3) 0.2252(5) 0.041(2) Uani 0.820(6) 1 d P
H5D1 H 0.8542 0.6988 0.2006 0.049 Uiso 0.820(6) 1 calc PR
H5D2 H 0.8486 0.6433 0.2555 0.049 Uiso 0.820(6) 1 calc PR

loop_
_atom_site_aniso_label
_atom_site_aniso_U_11
_atom_site_aniso_U_22
_atom_site_aniso_U_33
_atom_site_aniso_U_23
_atom_site_aniso_U_13
_atom_site_aniso_U_12
S31 0.0302(9) 0.0277(9) 0.0305(9) 0.0092(7) -0.0025(7) -0.0061(7)
S32 0.0215(8) 0.0241(8) 0.0216(8) 0.0010(6) -0.0003(6) 0.0011(6)
N31 0.020(3) 0.038(3) 0.026(3) 0.006(2) -0.004(2) 0.000(2)
N32 0.019(3) 0.025(3) 0.021(2) -0.001(2) -0.002(2) 0.000(2)
C30 0.021(3) 0.027(3) 0.021(3) 0.005(2) 0.005(2) 0.000(3)
C31 0.024(3) 0.023(3) 0.017(3) 0.002(2) 0.001(2) 0.001(2)
C32 0.016(3) 0.031(4) 0.024(3) -0.003(3) 0.001(2) 0.001(3)
C33 0.016(3) 0.028(3) 0.023(3) 0.004(2) 0.001(2) 0.002(2)
N34 0.022(3) 0.026(3) 0.017(2) 0.001(2) 0.003(2) 0.001(2)
C35 0.022(3) 0.026(3) 0.031(3) 0.010(3) 0.006(3) 0.000(3)
C36 0.019(3) 0.038(4) 0.025(3) 0.002(3) 0.003(3) -0.005(3)
S41 0.0188(8) 0.0244(8) 0.0160(7) 0.0003(6) 0.0036(6) -0.0013(6)
S42 0.0226(8) 0.0282(9) 0.0258(8) -0.0065(6) 0.0028(6) 0.0032(6)
N41 0.017(2) 0.025(3) 0.015(2) -0.0007(19) 0.0048(19) 0.001(2)
N42 0.016(2) 0.031(3) 0.020(2) -0.005(2) -0.003(2) 0.005(2)
C40 0.018(3) 0.024(3) 0.022(3) 0.004(2) 0.003(2) 0.004(2)
C41 0.023(3) 0.023(3) 0.010(3) 0.000(2) 0.004(2) 0.000(2)
C42 0.015(3) 0.029(3) 0.021(3) -0.002(2) 0.010(2) 0.003(2)
C43 0.028(3) 0.023(3) 0.019(3) 0.000(2) 0.017(3) 0.004(3)
N44 0.018(3) 0.022(3) 0.019(2) 0.0035(19) 0.006(2) 0.004(2)
C46 0.016(3) 0.033(3) 0.020(3) -0.006(3) 0.004(2) -0.001(3)
C47 0.014(3) 0.029(3) 0.019(3) -0.001(2) 0.005(2) 0.010(2)
Co1 0.0141(5) 0.0226(5) 0.0139(4) -0.0004(3) 0.0045(4) -0.0015(3)
N111 0.017(2) 0.019(2) 0.014(2) 0.0019(19) 0.0067(19) -0.001(2)
C111 0.016(3) 0.025(3) 0.014(3) 0.002(2) 0.004(2) -0.003(2)
N112 0.012(2) 0.028(3) 0.013(2) -0.0005(19) 0.0079(19) -0.006(2)
C112 0.020(3) 0.028(3) 0.013(3) 0.000(2) 0.002(2) 0.000(3)
N113 0.010(2) 0.025(3) 0.018(2) 0.000(2) 0.0037(19) 0.0012(19)
C113 0.020(3) 0.034(3) 0.018(3) 0.003(3) 0.007(2) -0.004(3)
N114 0.014(2) 0.028(3) 0.010(2) 0.0032(19) 0.0046(19) -0.004(2)
C114 0.015(3) 0.032(3) 0.014(3) 0.005(2) 0.004(2) 0.003(3)
C115 0.015(3) 0.019(3) 0.021(3) 0.004(2) 0.001(2) -0.003(2)
C116 0.020(3) 0.017(3) 0.018(3) -0.002(2) 0.002(2) -0.001(2)
C117 0.024(3) 0.025(3) 0.020(3) -0.004(3) 0.005(3) -0.007(3)
C118 0.025(3) 0.024(3) 0.021(3) -0.001(2) 0.002(2) 0.004(3)
C119 0.025(3) 0.026(3) 0.016(3) -0.005(2) 0.006(2) -0.004(3)
C120 0.017(3) 0.023(3) 0.018(3) 0.004(2) 0.004(2) -0.001(2)
C121 0.019(3) 0.027(3) 0.014(3) -0.005(2) 0.009(2) 0.001(2)
C122 0.023(3) 0.031(3) 0.023(3) -0.002(3) 0.013(3) -0.003(3)
C123 0.015(3) 0.023(3) 0.032(3) -0.006(3) 0.011(3) 0.000(2)
C124 0.010(3) 0.023(3) 0.025(3) 0.003(2) 0.005(2) -0.005(2)
C125 0.011(3) 0.028(3) 0.017(3) 0.006(2) 0.003(2) 0.002(2)
C126 0.013(3) 0.021(3) 0.018(3) 0.002(2) 0.002(2) -0.002(2)
C127 0.016(3) 0.031(3) 0.019(3) 0.004(3) 0.006(2) -0.003(3)
C128 0.019(3) 0.019(3) 0.023(3) -0.005(2) 0.009(2) -0.008(2)
C129 0.013(3) 0.027(3) 0.018(3) -0.001(2) 0.008(2) -0.003(2)
C130 0.018(3) 0.025(3) 0.016(3) -0.001(2) 0.004(2) 0.001(2)
C131 0.018(3) 0.026(3) 0.023(3) -0.006(2) 0.005(2) -0.005(2)
C132 0.029(3) 0.029(3) 0.025(3) -0.002(3) 0.012(3) -0.004(3)
C133 0.023(3) 0.038(4) 0.043(4) -0.006(3) 0.011(3) -0.003(3)
C134 0.043(4) 0.041(4) 0.039(4) -0.005(3) 0.020(3) -0.015(3)
C135 0.045(4) 0.029(4) 0.050(4) 0.011(3) 0.015(4) -0.010(3)
C136 0.034(4) 0.036(4) 0.031(3) 0.000(3) 0.011(3) -0.002(3)
C137 0.012(3) 0.026(3) 0.021(3) -0.006(2) 0.009(2) 0.000(2)
C138 0.025(3) 0.026(3) 0.033(3) -0.003(3) 0.010(3) -0.003(3)
C139 0.024(3) 0.028(3) 0.040(4) -0.014(3) 0.009(3) -0.001(3)
C140 0.033(4) 0.055(5) 0.027(3) -0.015(3) 0.014(3) -0.008(3)
C141 0.042(4) 0.060(5) 0.016(3) -0.007(3) 0.014(3) -0.007(3)
C142 0.031(3) 0.030(3) 0.027(3) -0.005(3) 0.015(3) -0.003(3)
C143 0.014(3) 0.020(3) 0.033(3) -0.012(2) 0.010(3) -0.008(2)
C144 0.027(3) 0.037(4) 0.031(3) -0.008(3) 0.017(3) -0.011(3)
C145 0.037(4) 0.037(4) 0.053(4) -0.019(3) 0.033(4) -0.015(3)
C146 0.025(4) 0.035(4) 0.081(6) -0.014(4) 0.027(4) -0.009(3)
C147 0.020(3) 0.032(4) 0.061(5) -0.003(3) -0.001(3) 0.002(3)
C148 0.020(3) 0.024(3) 0.046(4) -0.003(3) 0.000(3) 0.000(3)
C149 0.018(3) 0.023(3) 0.026(3) 0.004(2) 0.013(2) -0.005(2)
C150 0.025(3) 0.033(4) 0.028(3) -0.008(3) 0.010(3) -0.006(3)
C151 0.037(4) 0.044(4) 0.026(3) -0.006(3) 0.017(3) -0.014(3)
C152 0.055(5) 0.028(4) 0.045(4) -0.010(3) 0.044(4) -0.010(3)
C153 0.042(4) 0.032(4) 0.038(4) 0.007(3) 0.030(3) 0.002(3)
C154 0.030(3) 0.027(3) 0.024(3) -0.002(3) 0.017(3) -0.002(3)
Co2 0.0165(5) 0.0198(5) 0.0172(4) 0.0019(3) 0.0023(4) 0.0008(3)
N211 0.017(3) 0.020(3) 0.023(3) 0.004(2) -0.001(2) 0.000(2)
C211 0.019(3) 0.025(3) 0.017(3) 0.004(2) 0.003(2) -0.004(3)
N212 0.017(2) 0.021(3) 0.018(2) 0.001(2) 0.004(2) -0.002(2)
C212 0.018(3) 0.034(4) 0.035(3) 0.007(3) 0.012(3) 0.004(3)
N213 0.017(2) 0.017(2) 0.019(2) 0.0033(19) 0.0030(19) -0.002(2)
C213 0.023(3) 0.032(4) 0.031(3) 0.010(3) 0.007(3) 0.000(3)
N214 0.019(3) 0.015(2) 0.024(3) -0.002(2) 0.005(2) -0.0001(19)
C214 0.018(3) 0.021(3) 0.030(3) 0.006(2) 0.007(3) 0.002(2)
C215 0.029(3) 0.022(3) 0.019(3) 0.006(2) 0.010(3) -0.002(3)
C216 0.019(3) 0.027(3) 0.023(3) 0.004(3) 0.001(2) -0.007(3)
C217 0.029(3) 0.024(3) 0.026(3) 0.009(3) 0.000(3) 0.006(3)
C218 0.016(3) 0.024(3) 0.024(3) 0.001(2) 0.002(2) -0.004(2)
C219 0.014(3) 0.015(3) 0.025(3) -0.001(2) 0.005(2) -0.001(2)
C220 0.020(3) 0.023(3) 0.020(3) -0.003(2) 0.005(2) -0.004(2)
C221 0.021(3) 0.017(3) 0.020(3) -0.003(2) 0.001(2) -0.001(2)
C222 0.022(3) 0.039(4) 0.015(3) -0.001(3) 0.004(2) 0.001(3)
C223 0.022(3) 0.022(3) 0.025(3) 0.002(2) 0.008(3) 0.003(2)
C224 0.020(3) 0.026(3) 0.013(3) 0.006(2) 0.000(2) 0.001(2)
C225 0.024(3) 0.023(3) 0.022(3) 0.003(2) 0.006(3) 0.003(2)
C226 0.022(3) 0.019(3) 0.023(3) -0.001(2) 0.004(2) 0.000(2)
C227 0.030(3) 0.021(3) 0.029(3) 0.007(3) 0.011(3) 0.006(3)
C228 0.020(3) 0.022(3) 0.031(3) -0.002(3) 0.005(3) 0.004(3)
C229 0.019(3) 0.024(3) 0.017(3) -0.001(2) 0.002(2) -0.001(2)
C230 0.016(3) 0.022(3) 0.023(3) 0.005(2) -0.002(2) 0.003(2)
C231 0.026(3) 0.027(3) 0.023(3) 0.005(3) 0.009(3) 0.005(3)
C232 0.030(4) 0.031(4) 0.029(3) 0.012(3) 0.007(3) 0.006(3)
C233 0.042(4) 0.037(4) 0.030(3) 0.000(3) 0.014(3) 0.001(3)
C234 0.038(4) 0.039(4) 0.028(3) 0.018(3) 0.008(3) 0.000(3)
C235 0.037(4) 0.032(4) 0.034(4) 0.009(3) 0.013(3) -0.002(3)
C236 0.037(4) 0.038(4) 0.026(3) 0.016(3) 0.014(3) 0.008(3)
C237 0.018(3) 0.025(3) 0.015(3) 0.003(2) 0.006(2) 0.003(2)
C238 0.029(4) 0.030(4) 0.036(4) 0.000(3) 0.010(3) 0.000(3)
C239 0.031(4) 0.027(4) 0.048(4) -0.005(3) 0.013(3) 0.004(3)
C240 0.023(4) 0.038(4) 0.056(4) -0.003(3) 0.012(3) 0.012(3)
C241 0.029(4) 0.027(3) 0.050(4) -0.002(3) 0.015(3) 0.002(3)
C242 0.025(3) 0.021(3) 0.030(3) -0.005(3) 0.004(3) 0.002(3)
C243 0.026(3) 0.024(3) 0.027(3) 0.007(3) 0.019(3) 0.008(3)
C244 0.036(4) 0.023(3) 0.025(3) 0.003(3) 0.018(3) -0.001(3)
C245 0.049(4) 0.027(4) 0.040(4) 0.003(3) 0.023(3) 0.002(3)
C246 0.048(4) 0.028(4) 0.047(4) 0.010(3) 0.028(4) 0.007(3)
C247 0.037(4) 0.050(4) 0.024(3) 0.010(3) 0.013(3) 0.018(3)
C248 0.029(3) 0.039(4) 0.031(3) 0.009(3) 0.005(3) 0.004(3)
C249 0.021(3) 0.024(3) 0.025(3) 0.005(2) 0.005(3) -0.004(2)
C250 0.025(3) 0.020(3) 0.046(4) 0.005(3) 0.007(3) 0.004(3)
C251 0.024(4) 0.031(4) 0.068(5) 0.011(3) -0.001(3) 0.000(3)
C252 0.028(4) 0.029(4) 0.068(5) 0.010(4) 0.017(4) 0.004(3)
C253 0.033(4) 0.032(4) 0.068(5) 0.011(3) 0.028(4) 0.004(3)
C254 0.030(4) 0.025(3) 0.039(4) 0.009(3) 0.015(3) -0.001(3)
O1A 0.058(4) 0.045(4) 0.052(4) 0.005(3) 0.019(3) 0.020(3)
O1B 0.057(4) 0.035(3) 0.045(3) -0.005(2) 0.017(3) -0.001(3)
O1C 0.040(3) 0.046(3) 0.027(3) 0.001(2) 0.016(2) -0.006(2)
O1D 0.065(4) 0.046(4) 0.030(3) -0.009(3) 0.023(3) -0.008(3)
C2A 0.073(6) 0.059(6) 0.030(4) 0.004(4) 0.030(4) 0.016(5)
C2B 0.049(5) 0.045(5) 0.049(5) -0.020(4) 0.027(4) -0.014(4)
C2C 0.077(7) 0.033(5) 0.030(4) -0.013(4) 0.014(4) -0.012(4)
C2D 0.051(5) 0.031(4) 0.026(4) -0.006(3) 0.007(4) -0.007(4)
C3A 0.106(8) 0.041(5) 0.033(5) 0.009(4) 0.038(5) 0.033(5)
C3B 0.063(6) 0.032(5) 0.065(6) -0.004(4) 0.042(5) -0.011(4)
C3C 0.057(6) 0.062(6) 0.054(6) -0.013(5) 0.007(5) -0.024(5)
C3D 0.048(5) 0.036(5) 0.019(4) -0.004(3) 0.012(3) -0.001(4)
C4A 0.069(8) 0.040(6) 0.178(13) 0.018(7) -0.029(8) 0.005(5)
C4B 0.055(5) 0.033(4) 0.023(4) 0.003(3) 0.011(3) 0.005(4)
C4C 0.040(5) 0.048(5) 0.037(5) 0.010(4) 0.022(4) -0.007(4)
C4D 0.028(4) 0.029(4) 0.037(5) -0.009(4) 0.010(3) -0.007(3)
C5A 0.048(5) 0.033(5) 0.082(7) -0.022(5) -0.022(5) 0.004(4)
C5B 0.041(5) 0.038(5) 0.042(5) 0.009(4) 0.008(4) -0.012(4)
C5C 0.044(5) 0.040(4) 0.018(3) 0.002(3) 0.014(3) -0.002(4)
C5D 0.056(6) 0.035(5) 0.032(5) -0.010(4) 0.012(4) -0.004(4)

loop_
_atom_type_symbol
_atom_type_description
_atom_type_scat_dispersion_real
_atom_type_scat_dispersion_imag
_atom_type_scat_source
C C 0.0033 0.0016 'International Tables Vol C Tables 4.2.6.8 and 6.1.1.4'
H H 0.0000 0.0000 'International Tables Vol C Tables 4.2.6.8 and 6.1.1.4'
N N 0.0061 0.0033 'International Tables Vol C Tables 4.2.6.8 and 6.1.1.4'
S S 0.1246 0.1234 'International Tables Vol C Tables 4.2.6.8 and 6.1.1.4'
Co Co 0.3494 0.9721 'International Tables Vol C Tables 4.2.6.8 and 6.1.1.4'
O O 0.0106 0.0060 'International Tables Vol C Tables 4.2.6.8 and 6.1.1.4'

loop_
_geom_angle_atom_site_label_1
_geom_angle_atom_site_label_2
_geom_angle_atom_site_label_3
_geom_angle
_geom_angle_site_symmetry_1
_geom_angle_site_symmetry_3
N31 S31 S32 93.91(18) . .
N32 S32 S31 93.36(17) . .
N32 S32 Co2 109.66(17) . .
S31 S32 Co2 113.03(8) . .
C30 N31 S31 112.2(4) . .
C30 N32 S32 114.2(4) . .
N31 C30 N32 124.8(5) . .
N31 C30 C31 118.8(5) . .
N32 C30 C31 116.4(5) . .
C32 C31 C36 118.5(5) . .
C32 C31 C30 120.4(5) . .
C36 C31 C30 121.1(5) . .
C33 C32 C31 119.0(5) . .
C33 C32 H32 120.5 . .
C31 C32 H32 120.5 . .
N34 C33 C32 124.2(5) . .
N34 C33 H33 117.9 . .
C32 C33 H33 117.9 . .
C35 N34 C33 117.0(5) . .
C35 N34 Co2 123.0(4) . 2_565
C33 N34 Co2 119.9(4) . 2_565
N34 C35 C36 122.5(5) . .
N34 C35 H35 118.7 . .
C36 C35 H35 118.7 . .
C31 C36 C35 118.7(5) . .
C31 C36 H36 120.7 . .
C35 C36 H36 120.7 . .
N41 S41 S42 93.56(16) . .
N41 S41 Co1 110.51(17) . .
S42 S41 Co1 113.90(7) . .
N42 S42 S41 94.48(17) . .
C40 N41 S41 113.6(4) . .
C40 N42 S42 112.2(4) . .
N41 C40 N42 124.3(5) . .
N41 C40 C41 118.3(5) . .
N42 C40 C41 117.4(5) . .
C42 C41 C46 119.1(5) . .
C42 C41 C40 120.2(5) . .
C46 C41 C40 120.6(5) . .
C41 C42 C43 118.5(5) . .
C41 C42 H42 120.7 . .
C43 C42 H42 120.7 . .
N44 C43 C42 123.8(5) . .
N44 C43 H43 118.1 . .
C42 C43 H43 118.1 . .
C43 N44 C47 117.3(5) . .
C43 N44 Co1 121.6(4) . 2_575
C47 N44 Co1 121.0(4) . 2_575
C41 C46 C47 118.4(5) . .
C41 C46 H46 120.8 . .
C47 C46 H46 120.8 . .
N44 C47 C46 122.8(5) . .
N44 C47 H47 118.6 . .
C46 C47 H47 118.6 . .
N113 Co1 N112 89.90(17) . .
N113 Co1 N114 89.28(18) . .
N112 Co1 N114 179.15(18) . .
N113 Co1 N111 179.37(19) . .
N112 Co1 N111 89.98(17) . .
N114 Co1 N111 90.84(17) . .
N113 Co1 N44 90.07(17) . 2_474
N112 Co1 N44 89.04(17) . 2_474
N114 Co1 N44 91.19(17) . 2_474
N111 Co1 N44 90.54(17) . 2_474
N113 Co1 S41 95.77(13) . .
N112 Co1 S41 86.55(13) . .
N114 Co1 S41 93.31(13) . .
N111 Co1 S41 83.60(13) . .
N44 Co1 S41 172.66(13) 2_474 .
C111 N111 C114 106.2(4) . .
C111 N111 Co1 126.4(3) . .
C114 N111 Co1 127.3(4) . .
N111 C111 C130 125.6(5) . .
N111 C111 C112 110.4(4) . .
C130 C111 C112 123.9(5) . .
C116 N112 C119 104.2(4) . .
C116 N112 Co1 127.4(3) . .
C119 N112 Co1 127.7(3) . .
C113 C112 C111 107.0(5) . .
C113 C112 H112 126.5 . .
C111 C112 H112 126.5 . .
C124 N113 C121 105.0(4) . .
C124 N113 Co1 128.2(4) . .
C121 N113 Co1 126.7(3) . .
C112 C113 C114 108.1(5) . .
C112 C113 H113 125.9 . .
C114 C113 H113 125.9 . .
C126 N114 C129 105.7(4) . .
C126 N114 Co1 127.7(3) . .
C129 N114 Co1 126.6(3) . .
C115 C114 N111 124.9(5) . .
C115 C114 C113 126.6(5) . .
N111 C114 C113 108.2(5) . .
C114 C115 C116 122.8(5) . .
C114 C115 C131 118.9(5) . .
C116 C115 C131 117.7(5) . .
N112 C116 C115 125.8(5) . .
N112 C116 C117 110.6(5) . .
C115 C116 C117 123.0(5) . .
C118 C117 C116 107.4(5) . .
C118 C117 H117 126.3 . .
C116 C117 H117 126.3 . .
C117 C118 C119 107.5(5) . .
C117 C118 H118 126.2 . .
C119 C118 H118 126.2 . .
C120 C119 N112 122.3(5) . .
C120 C119 C118 127.4(5) . .
N112 C119 C118 110.1(4) . .
C119 C120 C121 124.1(5) . .
C119 C120 C137 118.8(5) . .
C121 C120 C137 117.0(4) . .
N113 C121 C120 125.1(5) . .
N113 C121 C122 110.2(5) . .
C120 C121 C122 124.6(5) . .
C123 C122 C121 107.3(5) . .
C123 C122 H122 126.3 . .
C121 C122 H122 126.3 . .
C122 C123 C124 107.2(5) . .
C122 C123 H123 126.4 . .
C124 C123 H123 126.4 . .
N113 C124 C125 124.6(5) . .
N113 C124 C123 110.0(5) . .
C125 C124 C123 125.1(5) . .
C126 C125 C124 122.1(5) . .
C126 C125 C143 118.8(5) . .
C124 C125 C143 118.9(5) . .
N114 C126 C125 126.2(5) . .
N114 C126 C127 110.2(4) . .
C125 C126 C127 123.3(5) . .
C128 C127 C126 107.0(5) . .
C128 C127 H127 126.5 . .
C126 C127 H127 126.5 . .
C127 C128 C129 107.7(5) . .
C127 C128 H128 126.1 . .
C129 C128 H128 126.1 . .
C130 C129 N114 124.8(5) . .
C130 C129 C128 125.9(5) . .
N114 C129 C128 109.2(4) . .
C129 C130 C111 123.7(5) . .
C129 C130 C149 118.7(5) . .
C111 C130 C149 117.5(5) . .
C136 C131 C132 118.2(5) . .
C136 C131 C115 122.1(5) . .
C132 C131 C115 119.6(5) . .
C133 C132 C131 121.0(6) . .
C133 C132 H132 119.5 . .
C131 C132 H132 119.5 . .
C134 C133 C132 119.9(6) . .
C134 C133 H133 120.0 . .
C132 C133 H133 120.0 . .
C133 C134 C135 120.3(6) . .
C133 C134 H134 119.9 . .
C135 C134 H134 119.9 . .
C134 C135 C136 119.6(6) . .
C134 C135 H135 120.2 . .
C136 C135 H135 120.2 . .
C135 C136 C131 120.9(6) . .
C135 C136 H136 119.5 . .
C131 C136 H136 119.5 . .
C138 C137 C142 117.7(5) . .
C138 C137 C120 123.1(5) . .
C142 C137 C120 119.2(5) . .
C137 C138 C139 120.5(5) . .
C137 C138 H138 119.8 . .
C139 C138 H138 119.8 . .
C140 C139 C138 119.7(6) . .
C140 C139 H139 120.2 . .
C138 C139 H139 120.2 . .
C141 C140 C139 121.2(5) . .
C141 C140 H140 119.4 . .
C139 C140 H140 119.4 . .
C140 C141 C142 119.3(6) . .
C140 C141 H141 120.4 . .
C142 C141 H141 120.4 . .
C137 C142 C141 121.6(6) . .
C137 C142 H142 119.2 . .
C141 C142 H142 119.2 . .
C148 C143 C144 119.3(5) . .
C148 C143 C125 120.1(5) . .
C144 C143 C125 120.6(5) . .
C143 C144 C145 121.0(6) . .
C143 C144 H144 119.5 . .
C145 C144 H144 119.5 . .
C146 C145 C144 118.8(6) . .
C146 C145 H145 120.6 . .
C144 C145 H145 120.6 . .
C147 C146 C145 120.3(6) . .
C147 C146 H146 119.8 . .
C145 C146 H146 119.8 . .
C146 C147 C148 121.0(6) . .
C146 C147 H147 119.5 . .
C148 C147 H147 119.5 . .
C143 C148 C147 119.6(6) . .
C143 C148 H148 120.2 . .
C147 C148 H148 120.2 . .
C150 C149 C154 118.4(5) . .
C150 C149 C130 122.0(5) . .
C154 C149 C130 119.6(5) . .
C149 C150 C151 121.1(6) . .
C149 C150 H150 119.5 . .
C151 C150 H150 119.5 . .
C152 C151 C150 119.6(6) . .
C152 C151 H151 120.2 . .
C150 C151 H151 120.2 . .
C151 C152 C153 120.8(6) . .
C151 C152 H152 119.6 . .
C153 C152 H152 119.6 . .
C154 C153 C152 118.8(6) . .
C154 C153 H153 120.6 . .
C152 C153 H153 120.6 . .
C153 C154 C149 121.3(6) . .
C153 C154 H154 119.4 . .
C149 C154 H154 119.4 . .
N211 Co2 N212 91.10(18) . .
N211 Co2 N214 88.85(18) . .
N212 Co2 N214 179.42(19) . .
N211 Co2 N213 178.87(18) . .
N212 Co2 N213 89.54(18) . .
N214 Co2 N213 90.52(18) . .
N211 Co2 N34 90.37(17) . 2_464
N212 Co2 N34 88.88(18) . 2_464
N214 Co2 N34 90.54(18) . 2_464
N213 Co2 N34 90.57(18) . 2_464
N211 Co2 S32 96.22(14) . .
N212 Co2 S32 85.52(13) . .
N214 Co2 S32 95.05(13) . .
N213 Co2 S32 82.90(13) . .
N34 Co2 S32 171.42(13) 2_464 .
C211 N211 C214 106.0(4) . .
C211 N211 Co2 128.0(4) . .
C214 N211 Co2 125.7(4) . .
N211 C211 C230 124.9(5) . .
N211 C211 C212 109.9(5) . .
C230 C211 C212 125.0(5) . .
C219 N212 C216 105.8(4) . .
C219 N212 Co2 127.4(3) . .
C216 N212 Co2 125.9(4) . .
C213 C212 C211 106.6(5) . .
C213 C212 H212 126.7 . .
C211 C212 H212 126.7 . .
C221 N213 C224 106.4(4) . .
C221 N213 Co2 127.1(4) . .
C224 N213 Co2 126.5(4) . .
C212 C213 C214 107.7(5) . .
C212 C213 H213 126.1 . .
C214 C213 H213 126.1 . .
C229 N214 C226 105.8(4) . .
C229 N214 Co2 127.8(4) . .
C226 N214 Co2 126.1(4) . .
N211 C214 C215 125.7(5) . .
N211 C214 C213 109.7(5) . .
C215 C214 C213 124.5(5) . .
C214 C215 C216 124.6(5) . .
C214 C215 C231 117.5(5) . .
C216 C215 C231 117.9(5) . .
N212 C216 C215 123.5(5) . .
N212 C216 C217 109.5(5) . .
C215 C216 C217 126.6(5) . .
C218 C217 C216 107.7(5) . .
C218 C217 H217 126.1 . .
C216 C217 H217 126.1 . .
C217 C218 C219 107.2(5) . .
C217 C218 H218 126.4 . .
C219 C218 H218 126.4 . .
N212 C219 C220 125.9(5) . .
N212 C219 C218 109.7(5) . .
C220 C219 C218 123.9(5) . .
C219 C220 C221 121.8(5) . .
C219 C220 C237 117.6(5) . .
C221 C220 C237 120.3(5) . .
N213 C221 C220 126.4(5) . .
N213 C221 C222 109.6(5) . .
C220 C221 C222 123.5(5) . .
C223 C222 C221 107.0(5) . .
C223 C222 H222 126.5 . .
C221 C222 H222 126.5 . .
C222 C223 C224 106.9(5) . .
C222 C223 H223 126.6 . .
C224 C223 H223 126.6 . .
N213 C224 C225 125.5(5) . .
N213 C224 C223 110.0(5) . .
C225 C224 C223 124.5(5) . .
C226 C225 C224 123.5(5) . .
C226 C225 C243 118.8(5) . .
C224 C225 C243 117.7(5) . .
N214 C226 C225 125.2(5) . .
N214 C226 C227 110.1(5) . .
C225 C226 C227 124.6(5) . .
C228 C227 C226 107.1(5) . .
C228 C227 H227 126.5 . .
C226 C227 H227 126.5 . .
C227 C228 C229 107.6(5) . .
C227 C228 H228 126.2 . .
C229 C228 H228 126.2 . .
N214 C229 C230 125.7(5) . .
N214 C229 C228 109.4(4) . .
C230 C229 C228 124.7(5) . .
C229 C230 C211 122.6(5) . .
C229 C230 C249 118.1(5) . .
C211 C230 C249 119.1(5) . .
C236 C231 C232 119.6(5) . .
C236 C231 C215 122.1(5) . .
C232 C231 C215 118.3(5) . .
C231 C232 C233 119.5(5) . .
C231 C232 H232 120.3 . .
C233 C232 H232 120.3 . .
C234 C233 C232 119.4(6) . .
C234 C233 H233 120.3 . .
C232 C233 H233 120.3 . .
C233 C234 C235 121.6(5) . .
C233 C234 H234 119.2 . .
C235 C234 H234 119.2 . .
C236 C235 C234 119.3(6) . .
C236 C235 H235 120.3 . .
C234 C235 H235 120.3 . .
C235 C236 C231 120.6(6) . .
C235 C236 H236 119.7 . .
C231 C236 H236 119.7 . .
C242 C237 C238 118.1(5) . .
C242 C237 C220 119.6(5) . .
C238 C237 C220 122.3(5) . .
C239 C238 C237 121.5(6) . .
C239 C238 H238 119.3 . .
C237 C238 H238 119.3 . .
C240 C239 C238 119.8(6) . .
C240 C239 H239 120.1 . .
C238 C239 H239 120.1 . .
C239 C240 C241 119.8(6) . .
C239 C240 H240 120.1 . .
C241 C240 H240 120.1 . .
C242 C241 C240 119.8(6) . .
C242 C241 H241 120.1 . .
C240 C241 H241 120.1 . .
C241 C242 C237 121.0(5) . .
C241 C242 H242 119.5 . .
C237 C242 H242 119.5 . .
C244 C243 C248 119.5(5) . .
C244 C243 C225 118.4(5) . .
C248 C243 C225 122.0(5) . .
C245 C244 C243 120.5(6) . .
C245 C244 H244 119.8 . .
C243 C244 H244 119.8 . .
C244 C245 C246 120.6(7) . .
C244 C245 H245 119.7 . .
C246 C245 H245 119.7 . .
C247 C246 C245 119.2(6) . .
C247 C246 H246 120.4 . .
C245 C246 H246 120.4 . .
C246 C247 C248 121.1(6) . .
C246 C247 H247 119.5 . .
C248 C247 H247 119.5 . .
C247 C248 C243 119.1(6) . .
C247 C248 H248 120.5 . .
C243 C248 H248 120.5 . .
C250 C249 C254 118.1(5) . .
C250 C249 C230 120.2(5) . .
C254 C249 C230 121.7(5) . .
C249 C250 C251 120.3(6) . .
C249 C250 H250 119.9 . .
C251 C250 H250 119.9 . .
C252 C251 C250 120.5(6) . .
C252 C251 H251 119.8 . .
C250 C251 H251 119.8 . .
C253 C252 C251 119.4(6) . .
C253 C252 H252 120.3 . .
C251 C252 H252 120.3 . .
C252 C253 C254 121.2(7) . .
C252 C253 H253 119.4 . .
C254 C253 H253 119.4 . .
C253 C254 C249 120.5(6) . .
C253 C254 H254 119.7 . .
C249 C254 H254 119.7 . .
C5A O1A C2A 105.5(6) . .
C5B O1B C2B 107.3(5) . .
C2C O1C C5C 107.4(5) . .
C5D O1D C2D 112.4(5) . .
O1A C2A C3A 104.7(7) . .
O1A C2A H2A1 110.8 . .
C3A C2A H2A1 110.8 . .
O1A C2A H2A2 110.8 . .
C3A C2A H2A2 110.8 . .
H2A1 C2A H2A2 108.9 . .
O1B C2B C3B 105.6(6) . .
O1B C2B H2B1 110.6 . .
C3B C2B H2B1 110.6 . .
O1B C2B H2B2 110.6 . .
C3B C2B H2B2 110.6 . .
H2B1 C2B H2B2 108.8 . .
O1C C2C C3C 106.6(6) . .
O1C C2C H2C1 110.4 . .
C3C C2C H2C1 110.4 . .
O1C C2C H2C2 110.4 . .
C3C C2C H2C2 110.4 . .
H2C1 C2C H2C2 108.6 . .
O1D C2D C3D 104.2(6) . .
O1D C2D H2D1 110.9 . .
C3D C2D H2D1 110.9 . .
O1D C2D H2D2 110.9 . .
C3D C2D H2D2 110.9 . .
H2D1 C2D H2D2 108.9 . .
C4A C3A C2A 104.9(7) . .
C4A C3A H3A1 110.8 . .
C2A C3A H3A1 110.8 . .
C4A C3A H3A2 110.8 . .
C2A C3A H3A2 110.8 . .
H3A1 C3A H3A2 108.8 . .
C4B C3B C2B 105.0(6) . .
C4B C3B H3B1 110.8 . .
C2B C3B H3B1 110.8 . .
C4B C3B H3B2 110.8 . .
C2B C3B H3B2 110.8 . .
H3B1 C3B H3B2 108.8 . .
C2C C3C C4C 103.7(7) . .
C2C C3C H3C1 111.0 . .
C4C C3C H3C1 111.0 . .
C2C C3C H3C2 111.0 . .
C4C C3C H3C2 111.0 . .
H3C1 C3C H3C2 109.0 . .
C4D C3D C2D 102.8(6) . .
C4D C3D H3D1 111.2 . .
C2D C3D H3D1 111.2 . .
C4D C3D H3D2 111.2 . .
C2D C3D H3D2 111.2 . .
H3D1 C3D H3D2 109.1 . .
C3A C4A C5A 106.8(8) . .
C3A C4A H4A1 110.4 . .
C5A C4A H4A1 110.4 . .
C3A C4A H4A2 110.4 . .
C5A C4A H4A2 110.4 . .
H4A1 C4A H4A2 108.6 . .
C5B C4B C3B 99.6(6) . .
C5B C4B H4B1 111.9 . .
C3B C4B H4B1 111.9 . .
C5B C4B H4B2 111.9 . .
C3B C4B H4B2 111.8 . .
H4B1 C4B H4B2 109.6 . .
C3C C4C C5C 103.2(6) . .
C3C C4C H4C1 111.1 . .
C5C C4C H4C1 111.1 . .
C3C C4C H4C2 111.1 . .
C5C C4C H4C2 111.1 . .
H4C1 C4C H4C2 109.1 . .
C3D C4D C5D 103.8(6) . .
C3D C4D H4D1 111.0 . .
C5D C4D H4D1 111.0 . .
C3D C4D H4D2 111.0 . .
C5D C4D H4D2 111.0 . .
H4D1 C4D H4D2 109.0 . .
O1A C5A C4A 106.2(7) . .
O1A C5A H5A1 110.5 . .
C4A C5A H5A1 110.5 . .
O1A C5A H5A2 110.5 . .
C4A C5A H5A2 110.5 . .
H5A1 C5A H5A2 108.7 . .
O1B C5B C4B 106.0(6) . .
O1B C5B H5B1 110.5 . .
C4B C5B H5B1 110.5 . .
O1B C5B H5B2 110.5 . .
C4B C5B H5B2 110.5 . .
H5B1 C5B H5B2 108.7 . .
O1C C5C C4C 107.1(5) . .
O1C C5C H5C1 110.3 . .
C4C C5C H5C1 110.3 . .
O1C C5C H5C2 110.3 . .
C4C C5C H5C2 110.3 . .
H5C1 C5C H5C2 108.5 . .
O1D C5D C4D 104.6(6) . .
O1D C5D H5D1 110.8 . .
C4D C5D H5D1 110.8 . .
O1D C5D H5D2 110.8 . .
C4D C5D H5D2 110.8 . .
H5D1 C5D H5D2 108.9 . .

loop_
_geom_bond_atom_site_label_1
_geom_bond_atom_site_label_2
_geom_bond_distance
_geom_bond_site_symmetry_2
S31 N31 1.668(5) .
S31 S32 2.122(2) .
S32 N32 1.616(4) .
S32 Co2 2.2590(16) .
N31 C30 1.307(7) .
N32 C30 1.345(6) .
C30 C31 1.474(7) .
C31 C32 1.380(7) .
C31 C36 1.393(7) .
C32 C33 1.365(7) .
C32 H32 0.9500 .
C33 N34 1.349(6) .
C33 H33 0.9500 .
N34 C35 1.338(7) .
N34 Co2 2.089(4) 2_565
C35 C36 1.403(7) .
C35 H35 0.9500 .
C36 H36 0.9500 .
S41 N41 1.633(4) .
S41 S42 2.119(2) .
S41 Co1 2.2512(15) .
S42 N42 1.648(4) .
N41 C40 1.338(6) .
N42 C40 1.346(7) .
C40 C41 1.481(7) .
C41 C42 1.382(7) .
C41 C46 1.390(7) .
C42 C43 1.386(7) .
C42 H42 0.9500 .
C43 N44 1.336(6) .
C43 H43 0.9500 .
N44 C47 1.351(6) .
N44 Co1 2.097(4) 2_575
C46 C47 1.398(7) .
C46 H46 0.9500 .
C47 H47 0.9500 .
Co1 N113 1.956(4) .
Co1 N112 1.962(4) .
Co1 N114 1.963(4) .
Co1 N111 1.971(4) .
Co1 N44 2.097(4) 2_474
N111 C111 1.375(6) .
N111 C114 1.397(6) .
C111 C130 1.399(7) .
C111 C112 1.429(7) .
N112 C116 1.383(6) .
N112 C119 1.411(6) .
C112 C113 1.348(7) .
C112 H112 0.9500 .
N113 C124 1.388(6) .
N113 C121 1.393(6) .
C113 C114 1.446(7) .
C113 H113 0.9500 .
N114 C126 1.373(6) .
N114 C129 1.400(6) .
C114 C115 1.382(7) .
C115 C116 1.405(7) .
C115 C131 1.490(7) .
C116 C117 1.429(7) .
C117 C118 1.347(7) .
C117 H117 0.9500 .
C118 C119 1.420(7) .
C118 H118 0.9500 .
C119 C120 1.387(7) .
C120 C121 1.397(7) .
C120 C137 1.488(7) .
C121 C122 1.428(7) .
C122 C123 1.355(7) .
C122 H122 0.9500 .
C123 C124 1.434(7) .
C123 H123 0.9500 .
C124 C125 1.397(7) .
C125 C126 1.393(7) .
C125 C143 1.499(7) .
C126 C127 1.439(7) .
C127 C128 1.352(7) .
C127 H127 0.9500 .
C128 C129 1.434(7) .
C128 H128 0.9500 .
C129 C130 1.375(7) .
C130 C149 1.514(7) .
C131 C136 1.391(8) .
C131 C132 1.397(7) .
C132 C133 1.383(8) .
C132 H132 0.9500 .
C133 C134 1.376(8) .
C133 H133 0.9500 .
C134 C135 1.386(9) .
C134 H134 0.9500 .
C135 C136 1.389(8) .
C135 H135 0.9500 .
C136 H136 0.9500 .
C137 C138 1.394(7) .
C137 C142 1.396(7) .
C138 C139 1.416(8) .
C138 H138 0.9500 .
C139 C140 1.372(8) .
C139 H139 0.9500 .
C140 C141 1.362(8) .
C140 H140 0.9500 .
C141 C142 1.405(7) .
C141 H141 0.9500 .
C142 H142 0.9500 .
C143 C148 1.376(8) .
C143 C144 1.384(7) .
C144 C145 1.403(7) .
C144 H144 0.9500 .
C145 C146 1.382(9) .
C145 H145 0.9500 .
C146 C147 1.360(9) .
C146 H146 0.9500 .
C147 C148 1.400(8) .
C147 H147 0.9500 .
C148 H148 0.9500 .
C149 C150 1.370(7) .
C149 C154 1.389(7) .
C150 C151 1.396(8) .
C150 H150 0.9500 .
C151 C152 1.355(8) .
C151 H151 0.9500 .
C152 C153 1.389(9) .
C152 H152 0.9500 .
C153 C154 1.384(8) .
C153 H153 0.9500 .
C154 H154 0.9500 .
Co2 N211 1.968(4) .
Co2 N212 1.975(4) .
Co2 N214 1.977(4) .
Co2 N213 1.978(4) .
Co2 N34 2.089(4) 2_464
N211 C211 1.374(6) .
N211 C214 1.375(7) .
C211 C230 1.392(7) .
C211 C212 1.439(7) .
N212 C219 1.385(6) .
N212 C216 1.385(6) .
C212 C213 1.349(7) .
C212 H212 0.9500 .
N213 C221 1.367(7) .
N213 C224 1.377(6) .
C213 C214 1.429(7) .
C213 H213 0.9500 .
N214 C229 1.377(6) .
N214 C226 1.384(6) .
C214 C215 1.387(7) .
C215 C216 1.394(7) .
C215 C231 1.514(7) .
C216 C217 1.441(8) .
C217 C218 1.344(7) .
C217 H217 0.9500 .
C218 C219 1.443(7) .
C218 H218 0.9500 .
C219 C220 1.391(7) .
C220 C221 1.395(7) .
C220 C237 1.497(7) .
C221 C222 1.451(7) .
C222 C223 1.353(7) .
C222 H222 0.9500 .
C223 C224 1.439(7) .
C223 H223 0.9500 .
C224 C225 1.392(7) .
C225 C226 1.389(7) .
C225 C243 1.509(7) .
C226 C227 1.434(7) .
C227 C228 1.344(7) .
C227 H227 0.9500 .
C228 C229 1.445(7) .
C228 H228 0.9500 .
C229 C230 1.382(7) .
C230 C249 1.491(7) .
C231 C236 1.392(8) .
C231 C232 1.396(7) .
C232 C233 1.405(8) .
C232 H232 0.9500 .
C233 C234 1.369(8) .
C233 H233 0.9500 .
C234 C235 1.381(8) .
C234 H234 0.9500 .
C235 C236 1.380(7) .
C235 H235 0.9500 .
C236 H236 0.9500 .
C237 C242 1.389(7) .
C237 C238 1.390(7) .
C238 C239 1.388(8) .
C238 H238 0.9500 .
C239 C240 1.373(8) .
C239 H239 0.9500 .
C240 C241 1.398(8) .
C240 H240 0.9500 .
C241 C242 1.386(7) .
C241 H241 0.9500 .
C242 H242 0.9500 .
C243 C244 1.386(8) .
C243 C248 1.393(8) .
C244 C245 1.359(8) .
C244 H244 0.9500 .
C245 C246 1.383(9) .
C245 H245 0.9500 .
C246 C247 1.376(9) .
C246 H246 0.9500 .
C247 C248 1.378(8) .
C247 H247 0.9500 .
C248 H248 0.9500 .
C249 C250 1.391(8) .
C249 C254 1.411(8) .
C250 C251 1.412(8) .
C250 H250 0.9500 .
C251 C252 1.391(9) .
C251 H251 0.9500 .
C252 C253 1.359(9) .
C252 H252 0.9500 .
C253 C254 1.396(8) .
C253 H253 0.9500 .
C254 H254 0.9500 .
O1A C5A 1.420(9) .
O1A C2A 1.432(9) .
O1B C5B 1.444(8) .
O1B C2B 1.447(8) .
O1C C2C 1.432(8) .
O1C C5C 1.455(7) .
O1D C5D 1.430(9) .
O1D C2D 1.441(9) .
C2A C3A 1.497(11) .
C2A H2A1 0.9900 .
C2A H2A2 0.9900 .
C2B C3B 1.523(10) .
C2B H2B1 0.9900 .
C2B H2B2 0.9900 .
C2C C3C 1.480(11) .
C2C H2C1 0.9900 .
C2C H2C2 0.9900 .
C2D C3D 1.534(9) .
C2D H2D1 0.9900 .
C2D H2D2 0.9900 .
C3A C4A 1.445(12) .
C3A H3A1 0.9900 .
C3A H3A2 0.9900 .
C3B C4B 1.502(9) .
C3B H3B1 0.9900 .
C3B H3B2 0.9900 .
C3C C4C 1.496(10) .
C3C H3C1 0.9900 .
C3C H3C2 0.9900 .
C3D C4D 1.509(9) .
C3D H3D1 0.9900 .
C3D H3D2 0.9900 .
C4A C5A 1.487(11) .
C4A H4A1 0.9900 .
C4A H4A2 0.9900 .
C4B C5B 1.500(9) .
C4B H4B1 0.9900 .
C4B H4B2 0.9900 .
C4C C5C 1.532(9) .
C4C H4C1 0.9900 .
C4C H4C2 0.9900 .
C4D C5D 1.527(9) .
C4D H4D1 0.9900 .
C4D H4D2 0.9900 .
C5A H5A1 0.9900 .
C5A H5A2 0.9900 .
C5B H5B1 0.9900 .
C5B H5B2 0.9900 .
C5C H5C1 0.9900 .
C5C H5C2 0.9900 .
C5D H5D1 0.9900 .
C5D H5D2 0.9900 .
